data_4339944
loop_
_publ_author_name
'Jiang, Hai-Long'
'Ma, En'
'Mao, Jiang-Gao'

_publ_section_title
;
 New luminescent solids in the Ln-W(Mo)-Te-O-(Cl) systems.
;
_journal_issue 17
_journal_name_full 'Inorganic chemistry'
_journal_page_first 7012
_journal_page_last 7023
_journal_paper_doi 10.1021/ic700793n
_journal_volume 46
_journal_year 2007
_chemical_formula_sum 'Cl3 Nd5 O23 Te7 W'
_chemical_formula_weight 2272.60
_chemical_name_systematic
; 
 ? 
;
_space_group_IT_number 12
_symmetry_cell_setting monoclinic
_symmetry_space_group_name_Hall '-C 2y'
_symmetry_space_group_name_H-M 'C 1 2/m 1'
_atom_sites_solution_primary direct
_atom_sites_solution_secondary difmap
_audit_creation_method SHELXL-97
_cell_angle_alpha 90.00
_cell_angle_beta 96.866(6)
_cell_angle_gamma 90.00
_cell_formula_units_Z 4
_cell_length_a 7.635(3)
_cell_length_b 18.211(6)
_cell_length_c 18.217(9)
_cell_measurement_temperature 293(2)
_cell_measurement_theta_max 27.4719
_cell_measurement_theta_min 2.2366
_cell_volume 2514.7(18)
_computing_structure_refinement 'SHELXL-97 (Sheldrick, 1997)'
_computing_structure_solution 'SHELXS-97 (Sheldrick, 1990)'
_diffrn_ambient_temperature 293(2)
_diffrn_measured_fraction_theta_full 0.989
_diffrn_measured_fraction_theta_max 0.989
_diffrn_measurement_device_type 'Saturn70 CCD'
_diffrn_measurement_method CCD_Profile_fitting
_diffrn_radiation_monochromator graphite
_diffrn_radiation_source 'fine-focus sealed tube'
_diffrn_radiation_type MoK\a
_diffrn_radiation_wavelength 0.71073
_diffrn_reflns_av_R_equivalents 0.0461
_diffrn_reflns_av_sigmaI/netI 0.0470
_diffrn_reflns_limit_h_max 9
_diffrn_reflns_limit_h_min -9
_diffrn_reflns_limit_k_max 23
_diffrn_reflns_limit_k_min -23
_diffrn_reflns_limit_l_max 23
_diffrn_reflns_limit_l_min -23
_diffrn_reflns_number 9935
_diffrn_reflns_theta_full 27.47
_diffrn_reflns_theta_max 27.47
_diffrn_reflns_theta_min 2.50
_diffrn_standards_decay_% <1.0%
_exptl_absorpt_coefficient_mu 23.065
_exptl_absorpt_correction_T_max 0.7945
_exptl_absorpt_correction_T_min 0.3032
_exptl_absorpt_correction_type numerical
_exptl_crystal_colour 'light purple'
_exptl_crystal_density_diffrn 6.003
_exptl_crystal_density_method 'not measured'
_exptl_crystal_description needle
_exptl_crystal_F_000 3892
_exptl_crystal_size_max 0.1600
_exptl_crystal_size_mid 0.0200
_exptl_crystal_size_min 0.0200
_refine_diff_density_max 1.854
_refine_diff_density_min -2.549
_refine_diff_density_rms 0.301
_refine_ls_extinction_method none
_refine_ls_goodness_of_fit_ref 0.959
_refine_ls_matrix_type full
_refine_ls_number_parameters 191
_refine_ls_number_reflns 2943
_refine_ls_number_restraints 0
_refine_ls_restrained_S_all 0.959
_refine_ls_R_factor_all 0.0278
_refine_ls_R_factor_gt 0.0225
_refine_ls_shift/su_max 0.001
_refine_ls_shift/su_mean 0.000
_refine_ls_structure_factor_coef Fsqd
_refine_ls_weighting_details 'calc w=1/[\s^2^(Fo^2^)+(0.0114P)^2^+0.0000P] where P=(Fo^2^+2Fc^2^)/3'
_refine_ls_weighting_scheme calc
_refine_ls_wR_factor_gt 0.0446
_refine_ls_wR_factor_ref 0.0455
_reflns_number_gt 2447
_reflns_number_total 2943
_reflns_threshold_expression >2sigma(I)
_cod_data_source_file ic700793n-file005.cif
_cod_data_source_block Nd5WTe7O23Cl3
_cod_depositor_comments
;
The following automatic conversions were performed:

'_symmetry_cell_setting' value 'Monoclinic' changed to 'monoclinic'
according to
/usr/data/users/saulius/automatic-downloads/retrospective/ACS/lib/dictionaries/cif_core.dic
dictionary named 'cif_core.dic' version 2.4.2 from
2011-04-26.

'_exptl_absorpt_correction_type' value 'Numerical'
changed to 'numerical' according to
/usr/data/users/saulius/automatic-downloads/retrospective/ACS/lib/dictionaries/cif_core.dic
dictionary named 'cif_core.dic' version 2.4.2 from 2011-04-26.

Automatic conversion script
Id: cif_fix_values 2281 2013-09-26 08:29:07Z andrius 
;
_cod_original_cell_volume 2514.7(19)
_cod_original_sg_symbol_H-M C2/m
_cod_database_code 4339944

loop_
_symmetry_equiv_pos_as_xyz
'x, y, z'
'-x, y, -z'
'x+1/2, y+1/2, z'
'-x+1/2, y+1/2, -z'
'-x, -y, -z'
'x, -y, z'
'-x+1/2, -y+1/2, -z'
'x+1/2, -y+1/2, z'

loop_
_atom_site_label
_atom_site_type_symbol
_atom_site_fract_x
_atom_site_fract_y
_atom_site_fract_z
_atom_site_U_iso_or_equiv
_atom_site_adp_type
_atom_site_occupancy
_atom_site_symmetry_multiplicity
_atom_site_calc_flag
_atom_site_refinement_flags
Nd1 Nd 0.5000 0.25789(3) 0.5000 0.00747(11) Uani 1 2 d S
Nd2 Nd 0.13221(4) 0.389216(18) 0.137276(19) 0.00882(8) Uani 1 1 d .
Nd3 Nd 0.44074(4) 0.258765(19) 0.26206(2) 0.01057(8) Uani 1 1 d .
W1 W 0.76428(5) 0.5000 0.02339(2) 0.01258(9) Uani 1 2 d S
Te1 Te 0.78473(5) 0.37916(2) 0.38529(2) 0.00801(9) Uani 1 1 d .
Te2 Te 0.24320(5) 0.39439(2) 0.35804(2) 0.00784(9) Uani 1 1 d .
Te3 Te 0.49844(7) 0.5000 0.23718(3) 0.00829(12) Uani 1 2 d S
Te4 Te 0.62915(5) 0.33059(2) 0.10930(2) 0.00924(10) Uani 1 1 d .
Cl1 Cl 0.9377(3) 0.5000 0.28413(14) 0.0214(5) Uani 1 2 d S
Cl2 Cl 0.0000 0.30335(14) 0.0000 0.0304(7) Uani 1 2 d S
Cl3 Cl 0.0000 0.5000 0.5000 0.0419(11) Uani 1 4 d S
Cl4 Cl 0.5000 0.4697(4) 0.5000 0.056(2) Uani 0.50 2 d SP
O1 O 0.7461(5) 0.3202(2) 0.4658(2) 0.0102(9) Uani 1 1 d .
O2 O 0.7157(5) 0.3119(2) 0.3093(2) 0.0112(10) Uani 1 1 d .
O3 O 0.0205(5) 0.3371(2) 0.3912(2) 0.0102(9) Uani 1 1 d .
O4 O 0.3891(5) 0.3155(2) 0.3876(2) 0.0100(9) Uani 1 1 d .
O5 O 0.1700(5) 0.3475(2) 0.2667(2) 0.0095(9) Uani 1 1 d .
O6 O 0.4657(5) 0.4266(2) 0.3077(2) 0.0135(10) Uani 1 1 d .
O7 O 0.2671(7) 0.5000 0.1900(3) 0.0112(14) Uani 1 2 d S
O8 O 0.8417(6) 0.3640(3) 0.1586(3) 0.0253(13) Uani 1 1 d .
O9 O 0.4571(5) 0.3614(3) 0.1696(2) 0.0146(10) Uani 1 1 d .
O10 O 0.6550(6) 0.2411(2) 0.1627(2) 0.0157(10) Uani 1 1 d .
O11 O 0.6125(10) 0.5000 0.0864(4) 0.039(2) Uani 1 2 d S
O12 O 0.7239(6) 0.5806(2) 0.9689(2) 0.0142(10) Uani 1 1 d .
O13 O 0.9867(8) 0.5000 0.0755(3) 0.0119(14) Uani 1 2 d S

loop_
_atom_site_aniso_label
_atom_site_aniso_U_11
_atom_site_aniso_U_22
_atom_site_aniso_U_33
_atom_site_aniso_U_23
_atom_site_aniso_U_13
_atom_site_aniso_U_12
Nd1 0.0064(2) 0.0100(2) 0.0063(2) 0.000 0.00186(18) 0.000
Nd2 0.00988(18) 0.00647(16) 0.00991(18) 0.00187(13) 0.00033(14) -0.00082(14)
Nd3 0.00740(17) 0.01468(18) 0.00995(18) 0.00266(14) 0.00235(14) 0.00070(14)
W1 0.0121(2) 0.01231(19) 0.0129(2) 0.000 -0.00041(16) 0.000
Te1 0.0091(2) 0.00730(19) 0.0078(2) 0.00091(16) 0.00203(16) 0.00040(16)
Te2 0.0096(2) 0.00619(19) 0.0076(2) -0.00059(16) 0.00056(16) 0.00075(16)
Te3 0.0067(3) 0.0109(3) 0.0076(3) 0.000 0.0023(2) 0.000
Te4 0.0094(2) 0.0090(2) 0.0097(2) 0.00329(16) 0.00285(16) -0.00022(17)
Cl1 0.0202(13) 0.0253(13) 0.0184(13) 0.000 0.0012(10) 0.000
Cl2 0.0540(19) 0.0163(12) 0.0172(13) 0.000 -0.0112(13) 0.000
Cl3 0.028(2) 0.071(3) 0.025(2) 0.000 -0.0025(18) 0.000
Cl4 0.030(3) 0.090(6) 0.046(4) 0.000 -0.002(3) 0.000
O1 0.010(2) 0.013(2) 0.008(2) 0.0044(18) 0.0024(18) -0.0030(19)
O2 0.013(2) 0.011(2) 0.009(2) -0.0035(18) 0.0016(19) 0.0038(19)
O3 0.005(2) 0.013(2) 0.013(2) 0.0047(19) 0.0039(18) 0.0026(19)
O4 0.007(2) 0.011(2) 0.012(2) 0.0024(19) 0.0016(18) 0.0018(18)
O5 0.013(2) 0.009(2) 0.006(2) -0.0022(18) 0.0000(18) -0.0007(19)
O6 0.009(2) 0.016(2) 0.016(3) 0.005(2) 0.004(2) 0.000(2)
O7 0.005(3) 0.014(3) 0.013(3) 0.000 -0.005(3) 0.000
O8 0.016(3) 0.033(3) 0.027(3) -0.016(3) 0.005(2) -0.009(2)
O9 0.008(2) 0.023(3) 0.014(3) 0.008(2) 0.0062(19) 0.005(2)
O10 0.032(3) 0.007(2) 0.007(2) 0.0009(18) 0.002(2) 0.000(2)
O11 0.032(5) 0.070(6) 0.016(4) 0.000 0.007(4) 0.000
O12 0.017(2) 0.014(2) 0.012(2) 0.006(2) 0.003(2) 0.005(2)
O13 0.007(3) 0.012(3) 0.016(3) 0.000 -0.002(3) 0.000

loop_
_atom_type_symbol
_atom_type_description
_atom_type_scat_dispersion_real
_atom_type_scat_dispersion_imag
_atom_type_scat_source
O O 0.0106 0.0060 'International Tables Vol C Tables 4.2.6.8 and 6.1.1.4'
Cl Cl 0.1484 0.1585 'International Tables Vol C Tables 4.2.6.8 and 6.1.1.4'
W W -0.8490 6.8722 'International Tables Vol C Tables 4.2.6.8 and 6.1.1.4'
Te Te -0.5308 1.6751 'International Tables Vol C Tables 4.2.6.8 and 6.1.1.4'
Nd Nd -0.1943 3.0179 'International Tables Vol C Tables 4.2.6.8 and 6.1.1.4'

loop_
_geom_angle_atom_site_label_1
_geom_angle_atom_site_label_2
_geom_angle_atom_site_label_3
_geom_angle
_geom_angle_site_symmetry_1
_geom_angle_site_symmetry_3
O1 Nd1 O1 122.1(2) . 2_656
O1 Nd1 O4 78.47(15) . 2_656
O1 Nd1 O4 76.72(14) 2_656 2_656
O1 Nd1 O4 76.72(14) . .
O1 Nd1 O4 78.47(14) 2_656 .
O4 Nd1 O4 127.4(2) 2_656 .
O1 Nd1 O1 149.0(2) . 8_455
O1 Nd1 O1 73.19(16) 2_656 8_455
O4 Nd1 O1 132.47(14) 2_656 8_455
O4 Nd1 O1 81.08(14) . 8_455
O1 Nd1 O1 73.19(16) . 7_656
O1 Nd1 O1 149.0(2) 2_656 7_656
O4 Nd1 O1 81.08(14) 2_656 7_656
O4 Nd1 O1 132.47(14) . 7_656
O1 Nd1 O1 108.2(2) 8_455 7_656
O1 Nd1 O3 89.78(14) . 8
O1 Nd1 O3 129.53(13) 2_656 8
O4 Nd1 O3 152.87(14) 2_656 8
O4 Nd1 O3 71.88(14) . 8
O1 Nd1 O3 62.70(13) 8_455 8
O1 Nd1 O3 72.09(14) 7_656 8
O1 Nd1 O3 129.53(13) . 7_556
O1 Nd1 O3 89.78(14) 2_656 7_556
O4 Nd1 O3 71.88(14) 2_656 7_556
O4 Nd1 O3 152.87(14) . 7_556
O1 Nd1 O3 72.09(14) 8_455 7_556
O1 Nd1 O3 62.70(13) 7_656 7_556
O3 Nd1 O3 98.46(19) 8 7_556
O1 Nd1 Te1 121.07(11) . 8_455
O1 Nd1 Te1 99.70(10) 2_656 8_455
O4 Nd1 Te1 156.71(10) 2_656 8_455
O4 Nd1 Te1 73.02(11) . 8_455
O1 Nd1 Te1 29.80(10) 8_455 8_455
O1 Nd1 Te1 92.22(10) 7_656 8_455
O3 Nd1 Te1 32.96(9) 8 8_455
O3 Nd1 Te1 85.19(10) 7_556 8_455
O1 Nd1 Te1 99.70(10) . 7_656
O1 Nd1 Te1 121.07(11) 2_656 7_656
O4 Nd1 Te1 73.02(10) 2_656 7_656
O4 Nd1 Te1 156.71(10) . 7_656
O1 Nd1 Te1 92.22(10) 8_455 7_656
O1 Nd1 Te1 29.80(10) 7_656 7_656
O3 Nd1 Te1 85.19(10) 8 7_656
O3 Nd1 Te1 32.96(9) 7_556 7_656
Te1 Nd1 Te1 90.08(3) 8_455 7_656
O1 Nd1 Nd1 150.22(10) . 7_556
O1 Nd1 Nd1 37.32(10) 2_656 7_556
O4 Nd1 Nd1 106.69(10) 2_656 7_556
O4 Nd1 Nd1 77.26(10) . 7_556
O1 Nd1 Nd1 35.86(10) 8_455 7_556
O1 Nd1 Nd1 136.25(10) 7_656 7_556
O3 Nd1 Nd1 95.68(8) 8 7_556
O3 Nd1 Nd1 78.63(8) 7_556 7_556
Te1 Nd1 Nd1 63.478(16) 8_455 7_556
Te1 Nd1 Nd1 109.90(2) 7_656 7_556
O1 Nd1 Nd1 37.32(10) . 7_656
O1 Nd1 Nd1 150.22(10) 2_656 7_656
O4 Nd1 Nd1 77.26(10) 2_656 7_656
O4 Nd1 Nd1 106.69(10) . 7_656
O1 Nd1 Nd1 136.25(10) 8_455 7_656
O1 Nd1 Nd1 35.86(10) 7_656 7_656
O3 Nd1 Nd1 78.63(8) 8 7_656
O3 Nd1 Nd1 95.68(8) 7_556 7_656
Te1 Nd1 Nd1 109.90(2) 8_455 7_656
Te1 Nd1 Nd1 63.478(16) 7_656 7_656
Nd1 Nd1 Nd1 171.39(3) 7_556 7_656
O8 Nd2 O12 135.44(16) 1_455 5_666
O8 Nd2 O7 117.74(18) 1_455 .
O12 Nd2 O7 85.11(18) 5_666 .
O8 Nd2 O10 79.88(17) 1_455 8_455
O12 Nd2 O10 110.43(15) 5_666 8_455
O7 Nd2 O10 136.59(16) . 8_455
O8 Nd2 O5 77.61(16) 1_455 .
O12 Nd2 O5 146.12(14) 5_666 .
O7 Nd2 O5 83.16(16) . .
O10 Nd2 O5 61.10(14) 8_455 .
O8 Nd2 O13 81.63(18) 1_455 1_455
O12 Nd2 O13 71.02(18) 5_666 1_455
O7 Nd2 O13 69.54(16) . 1_455
O10 Nd2 O13 153.36(16) 8_455 1_455
O5 Nd2 O13 132.38(17) . 1_455
O8 Nd2 O9 147.47(17) 1_455 .
O12 Nd2 O9 72.72(14) 5_666 .
O7 Nd2 O9 73.43(16) . .
O10 Nd2 O9 73.32(15) 8_455 .
O5 Nd2 O9 73.49(13) . .
O13 Nd2 O9 129.46(16) 1_455 .
O8 Nd2 Cl2 78.86(12) 1_455 .
O12 Nd2 Cl2 65.84(11) 5_666 .
O7 Nd2 Cl2 147.97(14) . .
O10 Nd2 Cl2 70.11(11) 8_455 .
O5 Nd2 Cl2 128.54(11) . .
O13 Nd2 Cl2 87.63(13) 1_455 .
O9 Nd2 Cl2 108.08(11) . .
O8 Nd2 Nd3 107.65(14) 1_455 .
O12 Nd2 Nd3 107.92(10) 5_666 .
O7 Nd2 Nd3 94.49(12) . .
O10 Nd2 Nd3 42.56(11) 8_455 .
O5 Nd2 Nd3 42.00(10) . .
O13 Nd2 Nd3 164.01(11) 1_455 .
O9 Nd2 Nd3 39.85(10) . .
Cl2 Nd2 Nd3 106.70(5) . .
O8 Nd2 Nd3 48.92(14) 1_455 8_455
O12 Nd2 Nd3 149.69(10) 5_666 8_455
O7 Nd2 Nd3 121.02(14) . 8_455
O10 Nd2 Nd3 40.37(11) 8_455 8_455
O5 Nd2 Nd3 40.66(10) . 8_455
O13 Nd2 Nd3 129.67(14) 1_455 8_455
O9 Nd2 Nd3 98.65(10) . 8_455
Cl2 Nd2 Nd3 90.76(5) . 8_455
Nd3 Nd2 Nd3 58.81(3) . 8_455
O8 Nd2 Nd2 101.29(13) 1_455 6_565
O12 Nd2 Nd2 76.77(10) 5_666 6_565
O7 Nd2 Nd2 33.23(11) . 6_565
O10 Nd2 Nd2 168.69(11) 8_455 6_565
O5 Nd2 Nd2 107.97(10) . 6_565
O13 Nd2 Nd2 36.33(11) 1_455 6_565
O9 Nd2 Nd2 101.55(11) . 6_565
Cl2 Nd2 Nd2 121.20(4) . 6_565
Nd3 Nd2 Nd2 127.718(15) . 6_565
Nd3 Nd2 Nd2 133.440(16) 8_455 6_565
O2 Nd3 O2 136.97(19) . 8_455
O2 Nd3 O9 80.14(14) . .
O2 Nd3 O9 137.16(14) 8_455 .
O2 Nd3 O4 74.83(13) . .
O2 Nd3 O4 72.75(14) 8_455 .
O9 Nd3 O4 108.63(14) . .
O2 Nd3 O10 72.58(14) . .
O2 Nd3 O10 136.36(14) 8_455 .
O9 Nd3 O10 62.80(14) . .
O4 Nd3 O10 147.28(14) . .
O2 Nd3 O5 74.31(14) . 8
O2 Nd3 O5 95.61(14) 8_455 8
O9 Nd3 O5 118.96(14) . 8
O4 Nd3 O5 116.21(13) . 8
O10 Nd3 O5 56.91(13) . 8
O2 Nd3 O5 113.66(14) . .
O2 Nd3 O5 73.62(14) 8_455 .
O9 Nd3 O5 70.66(13) . .
O4 Nd3 O5 61.51(12) . .
O10 Nd3 O5 131.27(13) . .
O5 Nd3 O5 169.23(13) 8 .
O2 Nd3 O10 149.52(14) . 8_455
O2 Nd3 O10 71.31(14) 8_455 8_455
O9 Nd3 O10 69.39(14) . 8_455
O4 Nd3 O10 113.73(13) . 8_455
O10 Nd3 O10 93.40(14) . 8_455
O5 Nd3 O10 121.03(13) 8 8_455
O5 Nd3 O10 55.85(13) . 8_455
O2 Nd3 O3 82.08(13) . 8
O2 Nd3 O3 58.64(13) 8_455 8
O9 Nd3 O3 162.10(13) . 8
O4 Nd3 O3 64.31(12) . 8
O10 Nd3 O3 113.38(13) . 8
O5 Nd3 O3 57.17(12) 8 8
O5 Nd3 O3 115.35(12) . 8
O10 Nd3 O3 128.34(12) 8_455 8
O2 Nd3 O8 133.19(13) . 8_455
O2 Nd3 O8 71.50(14) 8_455 8_455
O9 Nd3 O8 99.41(15) . 8_455
O4 Nd3 O8 144.13(13) . 8_455
O10 Nd3 O8 66.30(13) . 8_455
O5 Nd3 O8 65.11(13) 8 8_455
O5 Nd3 O8 109.99(13) . 8_455
O10 Nd3 O8 56.12(13) 8_455 8_455
O3 Nd3 O8 94.22(13) 8 8_455
O2 Nd3 Te2 86.92(10) . .
O2 Nd3 Te2 80.05(11) 8_455 .
O9 Nd3 Te2 82.46(11) . .
O4 Nd3 Te2 31.61(9) . .
O10 Nd3 Te2 141.78(9) . .
O5 Nd3 Te2 147.46(9) 8 .
O5 Nd3 Te2 32.61(9) . .
O10 Nd3 Te2 88.38(10) 8_455 .
O3 Nd3 Te2 94.61(9) 8 .
O8 Nd3 Te2 139.78(9) 8_455 .
O2 Nd3 Te4 73.11(11) . .
O2 Nd3 Te4 149.51(10) 8_455 .
O9 Nd3 Te4 31.20(10) . .
O4 Nd3 Te4 132.02(10) . .
O10 Nd3 Te4 31.62(9) . .
O5 Nd3 Te4 88.00(9) 8 .
O5 Nd3 Te4 101.12(9) . .
O10 Nd3 Te4 80.89(10) 8_455 .
O3 Nd3 Te4 141.89(8) 8 .
O8 Nd3 Te4 82.86(10) 8_455 .
Te2 Nd3 Te4 112.05(3) . .
O11 W1 O12 106.61(18) . 6_564
O11 W1 O12 106.61(18) . 1_554
O12 W1 O12 111.3(3) 6_564 1_554
O11 W1 O13 107.9(3) . .
O12 W1 O13 112.02(17) 6_564 .
O12 W1 O13 112.02(17) 1_554 .
O1 Te1 O2 98.45(19) . .
O1 Te1 O3 87.82(18) . 1_655
O2 Te1 O3 87.72(18) . 1_655
O1 Te1 Nd1 40.16(13) . 7_656
O2 Te1 Nd1 92.56(13) . 7_656
O3 Te1 Nd1 47.74(12) 1_655 7_656
O1 Te1 Nd3 100.38(14) . 8
O2 Te1 Nd3 35.21(13) . 8
O3 Te1 Nd3 52.98(13) 1_655 8
Nd1 Te1 Nd3 73.47(3) 7_656 8
O4 Te2 O5 90.58(18) . .
O4 Te2 O6 81.67(18) . .
O5 Te2 O6 84.93(18) . .
O4 Te2 O3 90.57(17) . .
O5 Te2 O3 82.41(17) . .
O6 Te2 O3 165.08(17) . .
O4 Te2 Nd3 46.75(13) . .
O5 Te2 Nd3 48.51(13) . .
O6 Te2 Nd3 63.77(12) . .
O3 Te2 Nd3 101.70(12) . .
O7 Te3 O6 96.78(18) . 6_565
O7 Te3 O6 96.78(18) . .
O6 Te3 O6 89.9(3) 6_565 .
O8 Te4 O9 104.4(2) . .
O8 Te4 O10 90.1(2) . .
O9 Te4 O10 89.7(2) . .
O8 Te4 Nd3 98.88(16) . .
O9 Te4 Nd3 43.72(13) . .
O10 Te4 Nd3 45.98(14) . .
Nd2 Cl2 Nd2 117.61(9) . 2
Te1 O1 Nd1 133.9(2) . .
Te1 O1 Nd1 110.04(18) . 7_656
Nd1 O1 Nd1 106.81(16) . 7_656
Te1 O2 Nd3 133.7(2) . .
Te1 O2 Nd3 117.85(19) . 8
Nd3 O2 Nd3 107.01(16) . 8
Te1 O3 Te2 123.5(2) 1_455 .
Te1 O3 Nd1 99.30(16) 1_455 7_556
Te2 O3 Nd1 130.45(18) . 7_556
Te1 O3 Nd3 95.03(15) 1_455 8_455
Te2 O3 Nd3 99.15(15) . 8_455
Nd1 O3 Nd3 100.73(14) 7_556 8_455
Te2 O4 Nd1 137.2(2) . .
Te2 O4 Nd3 101.64(18) . .
Nd1 O4 Nd3 120.85(17) . .
Te2 O5 Nd2 133.7(2) . .
Te2 O5 Nd3 119.31(19) . 8_455
Nd2 O5 Nd3 101.36(14) . 8_455
Te2 O5 Nd3 98.88(16) . .
Nd2 O5 Nd3 99.30(14) . .
Nd3 O5 Nd3 94.00(14) 8_455 .
Te3 O6 Te2 132.1(2) . .
Te3 O7 Nd2 121.21(12) . .
Te3 O7 Nd2 121.21(12) . 6_565
Nd2 O7 Nd2 113.5(2) . 6_565
Te4 O8 Nd2 140.5(3) . 1_655
Te4 O8 Nd3 101.6(2) . 8
Nd2 O8 Nd3 94.51(17) 1_655 8
Te4 O9 Nd3 105.08(19) . .
Te4 O9 Nd2 130.7(2) . .
Nd3 O9 Nd2 100.25(15) . .
Te4 O10 Nd2 138.1(2) . 8
Te4 O10 Nd3 102.40(19) . .
Nd2 O10 Nd3 102.58(16) 8 .
Te4 O10 Nd3 111.98(19) . 8
Nd2 O10 Nd3 99.53(15) 8 8
Nd3 O10 Nd3 93.38(15) . 8
W1 O12 Nd2 125.0(2) 1_556 5_666
W1 O13 Nd2 124.27(12) . 6_665
W1 O13 Nd2 124.27(12) . 1_655
Nd2 O13 Nd2 107.3(2) 6_665 1_655

loop_
_geom_bond_atom_site_label_1
_geom_bond_atom_site_label_2
_geom_bond_distance
_geom_bond_site_symmetry_2
Nd1 O1 2.343(4) .
Nd1 O1 2.343(4) 2_656
Nd1 O4 2.364(4) 2_656
Nd1 O4 2.364(4) .
Nd1 O1 2.425(4) 8_455
Nd1 O1 2.425(4) 7_656
Nd1 O3 2.649(4) 8
Nd1 O3 2.649(4) 7_556
Nd1 Te1 3.5322(10) 8_455
Nd1 Te1 3.5322(10) 7_656
Nd1 Nd1 3.8283(15) 7_556
Nd1 Nd1 3.8283(15) 7_656
Nd2 O8 2.343(5) 1_455
Nd2 O12 2.400(4) 5_666
Nd2 O7 2.412(3) .
Nd2 O10 2.420(4) 8_455
Nd2 O5 2.460(4) .
Nd2 O13 2.504(4) 1_455
Nd2 O9 2.531(4) .
Nd2 Cl2 3.0190(17) .
Nd2 Nd3 3.8832(11) .
Nd2 Nd3 3.9193(11) 8_455
Nd2 Nd2 4.0350(16) 6_565
Nd3 O2 2.378(4) .
Nd3 O2 2.388(4) 8_455
Nd3 O9 2.529(4) .
Nd3 O4 2.583(4) .
Nd3 O10 2.601(5) .
Nd3 O5 2.605(4) 8
Nd3 O5 2.633(4) .
Nd3 O10 2.663(5) 8_455
Nd3 O3 2.935(4) 8
Nd3 O8 2.963(6) 8_455
Nd3 Te2 3.4731(10) .
Nd3 Te4 3.5328(14) .
W1 O11 1.726(7) .
W1 O12 1.779(4) 6_564
W1 O12 1.779(4) 1_554
W1 O13 1.844(6) .
Te1 O1 1.868(4) .
Te1 O2 1.876(4) .
Te1 O3 1.947(4) 1_655
Te1 Nd1 3.5322(10) 7_656
Te1 Nd3 3.6614(11) 8
Te2 O4 1.859(4) .
Te2 O5 1.894(4) .
Te2 O6 2.107(4) .
Te2 O3 2.143(4) .
Te3 O7 1.869(6) .
Te3 O6 1.892(4) 6_565
Te3 O6 1.892(4) .
Te4 O8 1.861(5) .
Te4 O9 1.895(4) .
Te4 O10 1.896(4) .
Cl2 Nd2 3.0190(17) 2
Cl4 Cl4 1.104(15) 5_666
O1 Nd1 2.425(4) 7_656
O2 Nd3 2.388(4) 8
O3 Te1 1.947(4) 1_455
O3 Nd1 2.649(4) 7_556
O3 Nd3 2.935(4) 8_455
O5 Nd3 2.605(4) 8_455
O7 Nd2 2.412(3) 6_565
O8 Nd2 2.343(5) 1_655
O8 Nd3 2.963(6) 8
O10 Nd2 2.420(4) 8
O10 Nd3 2.663(5) 8
O12 W1 1.779(4) 1_556
O12 Nd2 2.400(4) 5_666
O13 Nd2 2.504(4) 6_665
O13 Nd2 2.504(4) 1_655
